data_7053448
loop_
_publ_author_name
'Jiang, Xin-Dong'
'Matsukawa, Shiro'
'Fukuzaki, Yuta'
'Yamamoto, Yohsuke'

_publ_section_title
;
 Formation of epoxides from pentacoordinated organoarsenic compounds with
 a \b-hydroxyethyl group
;
_journal_issue 8
_journal_name_full 'New Journal of Chemistry'
_journal_page_first 1623
_journal_paper_doi 10.1039/c0nj00035c
_journal_volume 34
_journal_year 2010
_chemical_formula_sum 'C26 H15 As F12 O3'
_chemical_formula_weight 678.30
_chemical_melting_point 98
_chemical_name_systematic
;
?
;
_space_group_IT_number 2
_symmetry_cell_setting triclinic
_symmetry_space_group_name_Hall '-P 1'
_symmetry_space_group_name_H-M 'P -1'
_atom_sites_solution_hydrogens geom
_atom_sites_solution_primary direct
_atom_sites_solution_secondary difmap
_audit_creation_method SHELXL-97
_cell_angle_alpha 85.0940(10)
_cell_angle_beta 80.6210(10)
_cell_angle_gamma 66.9950(10)
_cell_formula_units_Z 2
_cell_length_a 9.23400(10)
_cell_length_b 10.9850(2)
_cell_length_c 14.1180(4)
_cell_measurement_temperature 293
_cell_measurement_theta_max 27.95
_cell_measurement_theta_min 2.01
_cell_volume 1300.18(5)
_computing_cell_refinement 'HKL(Otwinowski, 1997)'
_computing_data_collection 'HKL(Otwinowski, 1997)'
_computing_data_reduction 'HKL(Otwinowski, 1997)'
_computing_structure_refinement 'SHELXL-97 (Sheldrick, 1997)'
_computing_structure_solution 'SHELXS-97 (Sheldrick, 1990)'
_diffrn_ambient_temperature 293
_diffrn_detector_area_resol_mean 10.00
_diffrn_measured_fraction_theta_full 0.895
_diffrn_measured_fraction_theta_max 0.895
_diffrn_measurement_device_type 'MacScience DIP2030 Imaging Plate'
_diffrn_measurement_method \w
_diffrn_radiation_monochromator graphite
_diffrn_radiation_source 'fine-focus sealed tube'
_diffrn_radiation_type MoK\a
_diffrn_radiation_wavelength 0.71069
_diffrn_reflns_av_R_equivalents 0.0000
_diffrn_reflns_av_sigmaI/netI 0.0219
_diffrn_reflns_limit_h_max 12
_diffrn_reflns_limit_h_min 0
_diffrn_reflns_limit_k_max 14
_diffrn_reflns_limit_k_min -12
_diffrn_reflns_limit_l_max 18
_diffrn_reflns_limit_l_min -18
_diffrn_reflns_number 5599
_diffrn_reflns_theta_full 27.95
_diffrn_reflns_theta_max 27.95
_diffrn_reflns_theta_min 2.01
_exptl_absorpt_coefficient_mu 1.422
_exptl_absorpt_correction_type none
_exptl_crystal_colour colorless
_exptl_crystal_density_diffrn 1.733
_exptl_crystal_density_method 'not measured'
_exptl_crystal_description plate
_exptl_crystal_F_000 672
_exptl_crystal_size_max 0.60
_exptl_crystal_size_mid 0.40
_exptl_crystal_size_min 0.30
_refine_diff_density_max 0.518
_refine_diff_density_min -1.705
_refine_diff_density_rms 0.181
_refine_ls_extinction_method none
_refine_ls_goodness_of_fit_ref 1.178
_refine_ls_hydrogen_treatment constr
_refine_ls_matrix_type full
_refine_ls_number_parameters 379
_refine_ls_number_reflns 5599
_refine_ls_number_restraints 0
_refine_ls_restrained_S_all 1.178
_refine_ls_R_factor_all 0.0576
_refine_ls_R_factor_gt 0.0505
_refine_ls_shift/su_max 0.001
_refine_ls_shift/su_mean 0.000
_refine_ls_structure_factor_coef Fsqd
_refine_ls_weighting_details 'calc w=1/[\s^2^(Fo^2^)+(0.0865P)^2^+0.6847P] where P=(Fo^2^+2Fc^2^)/3'
_refine_ls_weighting_scheme calc
_refine_ls_wR_factor_gt 0.1292
_refine_ls_wR_factor_ref 0.1446
_reflns_number_gt 5135
_reflns_number_total 5599
_reflns_threshold_expression >2sigma(I)
_cod_data_source_file c0nj00035c.txt
_cod_data_source_block Rf2AsCH2COPh
_cod_original_sg_symbol_H-M P-1
_cod_database_code 7053448

loop_
_symmetry_equiv_pos_as_xyz
'x, y, z'
'-x, -y, -z'

loop_
_atom_site_label
_atom_site_type_symbol
_atom_site_fract_x
_atom_site_fract_y
_atom_site_fract_z
_atom_site_U_iso_or_equiv
_atom_site_adp_type
_atom_site_occupancy
_atom_site_symmetry_multiplicity
_atom_site_calc_flag
_atom_site_refinement_flags
C1 C 0.7134(3) 0.7334(3) 0.8656(2) 0.0386(6) Uani 1 1 d .
C2 C 0.5628(4) 0.7314(4) 0.8946(3) 0.0505(8) Uani 1 1 d .
H2A H 0.5169 0.6971 0.8554 0.061 Uiso 1 1 calc R
C3 C 0.4834(4) 0.7816(4) 0.9831(3) 0.0614(10) Uani 1 1 d .
H3A H 0.3828 0.7810 1.0040 0.074 Uiso 1 1 calc R
C4 C 0.5514(5) 0.8325(5) 1.0407(3) 0.0649(10) Uani 1 1 d .
H4A H 0.4965 0.8654 1.1003 0.078 Uiso 1 1 calc R
C5 C 0.7014(5) 0.8354(4) 1.0112(3) 0.0581(9) Uani 1 1 d .
H5A H 0.7469 0.8700 1.0505 0.070 Uiso 1 1 calc R
C6 C 0.7820(4) 0.7858(3) 0.9222(2) 0.0421(6) Uani 1 1 d .
C7 C 0.9454(4) 0.7844(3) 0.8781(2) 0.0410(6) Uani 1 1 d .
C8 C 1.0718(5) 0.7038(4) 0.9422(3) 0.0577(9) Uani 1 1 d .
C9 C 0.9376(5) 0.9277(4) 0.8638(3) 0.0528(8) Uani 1 1 d .
C10 C 0.9986(3) 0.4863(3) 0.7388(2) 0.0402(6) Uani 1 1 d .
C11 C 1.1570(4) 0.4448(4) 0.7520(3) 0.0522(8) Uani 1 1 d .
H11A H 1.1990 0.5055 0.7639 0.063 Uiso 1 1 calc R
C12 C 1.2503(4) 0.3114(4) 0.7471(3) 0.0631(10) Uani 1 1 d .
H12A H 1.3572 0.2820 0.7541 0.076 Uiso 1 1 calc R
C13 C 1.1865(5) 0.2212(4) 0.7318(3) 0.0621(10) Uani 1 1 d .
H13A H 1.2504 0.1314 0.7302 0.075 Uiso 1 1 calc R
C14 C 1.0295(4) 0.2624(3) 0.7190(3) 0.0547(8) Uani 1 1 d .
H14A H 0.9871 0.2011 0.7093 0.066 Uiso 1 1 calc R
C15 C 0.9358(3) 0.3964(3) 0.7206(2) 0.0413(6) Uani 1 1 d .
C16 C 0.7624(4) 0.4581(3) 0.7029(3) 0.0472(7) Uani 1 1 d .
C17 C 0.6584(4) 0.4065(4) 0.7792(5) 0.0704(13) Uani 1 1 d .
C18 C 0.7510(6) 0.4290(4) 0.6007(4) 0.0754(14) Uani 1 1 d .
C19 C 0.8431(4) 0.7686(3) 0.6297(2) 0.0480(7) Uani 1 1 d .
H19A H 0.9413 0.7837 0.6156 0.058 Uiso 1 1 calc R
H19B H 0.8385 0.7189 0.5775 0.058 Uiso 1 1 calc R
C20 C 0.7042(4) 0.9007(3) 0.6344(2) 0.0489(7) Uani 1 1 d .
C21 C 0.7011(5) 0.9968(3) 0.5529(3) 0.0510(8) Uani 1 1 d .
C22 C 0.5666(6) 1.1108(5) 0.5501(4) 0.0773(13) Uani 1 1 d .
H22A H 0.4813 1.1265 0.5990 0.093 Uiso 1 1 calc R
C23 C 0.5576(8) 1.2011(6) 0.4760(6) 0.103(2) Uani 1 1 d .
H23A H 0.4666 1.2779 0.4753 0.123 Uiso 1 1 calc R
C24 C 0.6818(10) 1.1795(6) 0.4025(5) 0.102(2) Uani 1 1 d .
H24A H 0.6740 1.2403 0.3516 0.123 Uiso 1 1 calc R
C25 C 0.8168(10) 1.0679(6) 0.4048(4) 0.102(2) Uani 1 1 d .
H25A H 0.9022 1.0536 0.3560 0.123 Uiso 1 1 calc R
C26 C 0.8265(7) 0.9760(5) 0.4798(3) 0.0787(14) Uani 1 1 d .
H26A H 0.9181 0.8998 0.4807 0.094 Uiso 1 1 calc R
As1 As 0.84583(3) 0.66481(3) 0.74739(2) 0.03566(12) Uani 1 1 d .
O1 O 0.9900(3) 0.7292(2) 0.78856(16) 0.0446(5) Uani 1 1 d .
O2 O 0.7046(2) 0.5942(2) 0.71016(18) 0.0443(5) Uani 1 1 d .
O3 O 0.5977(4) 0.9250(3) 0.7007(2) 0.0779(9) Uani 1 1 d .
F1 F 1.2184(3) 0.6836(3) 0.8998(2) 0.0813(8) Uani 1 1 d .
F2 F 1.0680(3) 0.5855(3) 0.9607(2) 0.0859(8) Uani 1 1 d .
F3 F 1.0511(4) 0.7620(4) 1.0255(2) 0.0884(9) Uani 1 1 d .
F4 F 1.0794(3) 0.9318(3) 0.8310(2) 0.0744(7) Uani 1 1 d .
F5 F 0.8824(3) 0.9983(3) 0.9426(2) 0.0775(8) Uani 1 1 d .
F6 F 0.8421(4) 0.9914(3) 0.7994(2) 0.0787(7) Uani 1 1 d .
F7 F 0.5044(3) 0.4712(3) 0.7747(3) 0.0996(11) Uani 1 1 d .
F8 F 0.6812(3) 0.4223(3) 0.8667(2) 0.0875(9) Uani 1 1 d .
F9 F 0.6890(4) 0.2786(3) 0.7697(4) 0.1206(15) Uani 1 1 d .
F10 F 0.6016(4) 0.4805(3) 0.5819(3) 0.1046(12) Uani 1 1 d .
F11 F 0.8073(4) 0.3006(3) 0.5824(3) 0.1106(14) Uani 1 1 d .
F12 F 0.8330(5) 0.4831(4) 0.5370(2) 0.1008(10) Uani 1 1 d .

loop_
_atom_site_aniso_label
_atom_site_aniso_U_11
_atom_site_aniso_U_22
_atom_site_aniso_U_33
_atom_site_aniso_U_23
_atom_site_aniso_U_13
_atom_site_aniso_U_12
C1 0.0338(13) 0.0409(14) 0.0441(14) 0.0000(12) -0.0017(11) -0.0193(11)
C2 0.0359(14) 0.0553(19) 0.067(2) -0.0037(16) -0.0019(14) -0.0260(14)
C3 0.0411(17) 0.076(3) 0.070(2) -0.004(2) 0.0104(16) -0.0313(17)
C4 0.058(2) 0.089(3) 0.0476(18) -0.0091(19) 0.0136(16) -0.035(2)
C5 0.057(2) 0.081(3) 0.0473(17) -0.0107(17) 0.0008(15) -0.0395(19)
C6 0.0414(14) 0.0506(17) 0.0428(14) -0.0009(13) -0.0025(12) -0.0282(13)
C7 0.0396(14) 0.0471(16) 0.0465(15) -0.0052(13) -0.0031(12) -0.0277(12)
C8 0.0535(19) 0.066(2) 0.068(2) 0.0059(19) -0.0210(17) -0.0347(17)
C9 0.0590(19) 0.0521(19) 0.0609(19) -0.0089(16) -0.0012(16) -0.0370(16)
C10 0.0320(13) 0.0371(14) 0.0533(16) -0.0026(13) -0.0080(11) -0.0141(11)
C11 0.0295(13) 0.0512(18) 0.078(2) -0.0088(17) -0.0095(14) -0.0155(12)
C12 0.0341(15) 0.059(2) 0.091(3) -0.005(2) -0.0155(17) -0.0088(14)
C13 0.0462(18) 0.0418(17) 0.089(3) -0.0027(19) -0.0139(18) -0.0047(14)
C14 0.0459(17) 0.0362(15) 0.082(2) -0.0022(17) -0.0126(16) -0.0147(13)
C15 0.0328(13) 0.0352(14) 0.0578(17) -0.0027(13) -0.0106(12) -0.0132(11)
C16 0.0363(14) 0.0340(14) 0.078(2) -0.0060(15) -0.0192(14) -0.0149(11)
C17 0.0387(17) 0.0463(19) 0.133(4) 0.001(2) -0.011(2) -0.0244(15)
C18 0.069(3) 0.056(2) 0.106(4) -0.026(2) -0.046(3) -0.0109(19)
C19 0.0543(18) 0.0384(15) 0.0474(16) -0.0011(14) -0.0030(14) -0.0151(13)
C20 0.0478(17) 0.0470(17) 0.0490(16) -0.0039(15) -0.0068(14) -0.0146(14)
C21 0.063(2) 0.0414(17) 0.0514(17) 0.0006(15) -0.0178(15) -0.0192(15)
C22 0.065(3) 0.056(2) 0.105(4) 0.016(3) -0.025(2) -0.0157(19)
C23 0.111(5) 0.061(3) 0.144(6) 0.046(4) -0.071(5) -0.030(3)
C24 0.173(7) 0.075(4) 0.090(4) 0.036(3) -0.068(4) -0.070(4)
C25 0.165(6) 0.078(4) 0.058(3) 0.013(3) -0.004(3) -0.048(4)
C26 0.109(4) 0.055(2) 0.054(2) 0.004(2) 0.005(2) -0.019(2)
As1 0.03216(16) 0.03309(17) 0.04565(18) -0.00303(12) -0.00504(11) -0.01648(12)
O1 0.0395(10) 0.0540(13) 0.0509(11) -0.0138(10) 0.0041(9) -0.0310(10)
O2 0.0351(10) 0.0335(10) 0.0685(14) -0.0072(10) -0.0190(9) -0.0116(8)
O3 0.0560(16) 0.076(2) 0.0725(18) 0.0139(16) 0.0064(14) -0.0032(14)
F1 0.0416(11) 0.100(2) 0.113(2) 0.0042(17) -0.0172(12) -0.0368(12)
F2 0.0813(17) 0.0700(16) 0.122(2) 0.0359(17) -0.0425(17) -0.0427(14)
F3 0.0855(18) 0.117(2) 0.0738(16) -0.0069(16) -0.0374(14) -0.0395(17)
F4 0.0754(15) 0.0750(15) 0.0929(17) -0.0087(13) 0.0119(13) -0.0582(14)
F5 0.0901(18) 0.0743(16) 0.0841(16) -0.0350(14) 0.0121(14) -0.0514(14)
F6 0.0962(19) 0.0533(13) 0.0962(19) 0.0127(14) -0.0307(16) -0.0353(13)
F7 0.0354(11) 0.0831(18) 0.186(3) -0.013(2) -0.0135(15) -0.0277(11)
F8 0.0667(16) 0.093(2) 0.101(2) 0.0275(18) -0.0026(15) -0.0380(15)
F9 0.0777(18) 0.0519(15) 0.235(5) -0.010(2) 0.016(2) -0.0415(14)
F10 0.088(2) 0.0788(18) 0.153(3) -0.027(2) -0.081(2) -0.0092(15)
F11 0.113(2) 0.0609(16) 0.160(3) -0.0488(19) -0.075(2) -0.0046(15)
F12 0.123(3) 0.113(3) 0.0681(17) -0.0218(17) -0.0228(18) -0.040(2)

loop_
_atom_type_symbol
_atom_type_description
_atom_type_scat_dispersion_real
_atom_type_scat_dispersion_imag
_atom_type_scat_source
C C 0.0033 0.0016 'International Tables Vol C Tables 4.2.6.8 and 6.1.1.4'
H H 0.0000 0.0000 'International Tables Vol C Tables 4.2.6.8 and 6.1.1.4'
O O 0.0106 0.0060 'International Tables Vol C Tables 4.2.6.8 and 6.1.1.4'
F F 0.0171 0.0103 'International Tables Vol C Tables 4.2.6.8 and 6.1.1.4'
As As 0.0499 2.0058 'International Tables Vol C Tables 4.2.6.8 and 6.1.1.4'

loop_
_geom_angle_atom_site_label_1
_geom_angle_atom_site_label_2
_geom_angle_atom_site_label_3
_geom_angle
C6 C1 C2 121.5(3)
C6 C1 As1 113.4(2)
C2 C1 As1 125.0(2)
C3 C2 C1 118.3(3)
C3 C2 H2A 120.9
C1 C2 H2A 120.9
C4 C3 C2 120.7(3)
C4 C3 H3A 119.6
C2 C3 H3A 119.6
C3 C4 C5 120.9(3)
C3 C4 H4A 119.5
C5 C4 H4A 119.5
C6 C5 C4 118.9(3)
C6 C5 H5A 120.6
C4 C5 H5A 120.6
C1 C6 C5 119.7(3)
C1 C6 C7 114.8(3)
C5 C6 C7 125.5(3)
O1 C7 C6 110.5(2)
O1 C7 C8 108.6(3)
C6 C7 C8 110.7(3)
O1 C7 C9 106.9(3)
C6 C7 C9 109.7(3)
C8 C7 C9 110.5(3)
F2 C8 F1 105.9(4)
F2 C8 F3 108.5(4)
F1 C8 F3 107.2(3)
F2 C8 C7 110.0(3)
F1 C8 C7 112.4(3)
F3 C8 C7 112.5(3)
F5 C9 F6 106.6(3)
F5 C9 F4 106.8(3)
F6 C9 F4 107.1(3)
F5 C9 C7 114.2(3)
F6 C9 C7 109.7(3)
F4 C9 C7 112.1(3)
C15 C10 C11 120.9(3)
C15 C10 As1 113.5(2)
C11 C10 As1 125.5(2)
C12 C11 C10 118.4(3)
C12 C11 H11A 120.8
C10 C11 H11A 120.8
C11 C12 C13 120.6(3)
C11 C12 H12A 119.7
C13 C12 H12A 119.7
C14 C13 C12 120.9(3)
C14 C13 H13A 119.6
C12 C13 H13A 119.6
C13 C14 C15 119.1(3)
C13 C14 H14A 120.5
C15 C14 H14A 120.5
C10 C15 C14 120.0(3)
C10 C15 C16 114.7(3)
C14 C15 C16 125.4(3)
O2 C16 C15 110.3(2)
O2 C16 C18 107.2(3)
C15 C16 C18 109.7(3)
O2 C16 C17 107.5(3)
C15 C16 C17 110.2(3)
C18 C16 C17 111.9(4)
F8 C17 F7 106.8(4)
F8 C17 F9 108.0(5)
F7 C17 F9 106.5(3)
F8 C17 C16 110.6(3)
F7 C17 C16 112.1(4)
F9 C17 C16 112.6(4)
F12 C18 F11 107.1(5)
F12 C18 F10 106.8(5)
F11 C18 F10 106.9(3)
F12 C18 C16 110.0(3)
F11 C18 C16 113.8(4)
F10 C18 C16 111.9(4)
C20 C19 As1 112.9(2)
C20 C19 H19A 109.0
As1 C19 H19A 109.0
C20 C19 H19B 109.0
As1 C19 H19B 109.0
H19A C19 H19B 107.8
O3 C20 C21 121.5(3)
O3 C20 C19 120.7(3)
C21 C20 C19 117.8(3)
C26 C21 C22 118.6(4)
C26 C21 C20 122.7(4)
C22 C21 C20 118.6(4)
C23 C22 C21 120.7(5)
C23 C22 H22A 119.7
C21 C22 H22A 119.7
C22 C23 C24 120.7(6)
C22 C23 H23A 119.7
C24 C23 H23A 119.7
C25 C24 C23 119.5(5)
C25 C24 H24A 120.2
C23 C24 H24A 120.3
C24 C25 C26 120.0(6)
C24 C25 H25A 120.0
C26 C25 H25A 120.0
C21 C26 C25 120.5(5)
C21 C26 H26A 119.8
C25 C26 H26A 119.8
O2 As1 O1 177.51(10)
O2 As1 C10 85.00(10)
O1 As1 C10 93.26(11)
O2 As1 C1 94.30(11)
O1 As1 C1 85.10(11)
C10 As1 C1 121.73(13)
O2 As1 C19 92.15(13)
O1 As1 C19 90.19(13)
C10 As1 C19 114.53(14)
C1 As1 C19 123.71(13)
C7 O1 As1 116.04(16)
C16 O2 As1 116.18(17)

loop_
_geom_bond_atom_site_label_1
_geom_bond_atom_site_label_2
_geom_bond_distance
C1 C6 1.379(4)
C1 C2 1.393(4)
C1 As1 1.917(3)
C2 C3 1.381(5)
C2 H2A 0.9300
C3 C4 1.373(6)
C3 H3A 0.9300
C4 C5 1.392(5)
C4 H4A 0.9300
C5 C6 1.388(5)
C5 H5A 0.9300
C6 C7 1.530(4)
C7 O1 1.379(4)
C7 C8 1.538(5)
C7 C9 1.544(4)
C8 F2 1.316(5)
C8 F1 1.328(5)
C8 F3 1.337(5)
C9 F5 1.324(4)
C9 F6 1.328(5)
C9 F4 1.333(4)
C10 C15 1.385(4)
C10 C11 1.391(4)
C10 As1 1.916(3)
C11 C12 1.380(5)
C11 H11A 0.9300
C12 C13 1.382(6)
C12 H12A 0.9300
C13 C14 1.378(5)
C13 H13A 0.9300
C14 C15 1.385(4)
C14 H14A 0.9300
C15 C16 1.529(4)
C16 O2 1.384(4)
C16 C18 1.534(6)
C16 C17 1.545(6)
C17 F8 1.323(6)
C17 F7 1.327(4)
C17 F9 1.336(5)
C18 F12 1.331(7)
C18 F11 1.331(5)
C18 F10 1.333(5)
C19 C20 1.513(5)
C19 As1 1.931(3)
C19 H19A 0.9700
C19 H19B 0.9700
C20 O3 1.205(4)
C20 C21 1.489(5)
C21 C26 1.380(6)
C21 C22 1.380(6)
C22 C23 1.368(8)
C22 H22A 0.9300
C23 C24 1.374(10)
C23 H23A 0.9300
C24 C25 1.368(10)
C24 H24A 0.9300
C25 C26 1.388(7)
C25 H25A 0.9300
C26 H26A 0.9300
As1 O2 1.914(2)
As1 O1 1.915(2)

loop_
_geom_torsion_atom_site_label_1
_geom_torsion_atom_site_label_2
_geom_torsion_atom_site_label_3
_geom_torsion_atom_site_label_4
_geom_torsion
C6 C1 C2 C3 -1.0(5)
As1 C1 C2 C3 178.3(3)
C1 C2 C3 C4 0.1(6)
C2 C3 C4 C5 0.4(7)
C3 C4 C5 C6 -0.1(7)
C2 C1 C6 C5 1.3(5)
As1 C1 C6 C5 -178.1(3)
C2 C1 C6 C7 -178.0(3)
As1 C1 C6 C7 2.6(4)
C4 C5 C6 C1 -0.8(6)
C4 C5 C6 C7 178.5(4)
C1 C6 C7 O1 -0.1(4)
C5 C6 C7 O1 -179.4(3)
C1 C6 C7 C8 -120.4(3)
C5 C6 C7 C8 60.3(4)
C1 C6 C7 C9 117.4(3)
C5 C6 C7 C9 -61.9(5)
O1 C7 C8 F2 -68.6(4)
C6 C7 C8 F2 52.9(4)
C9 C7 C8 F2 174.6(3)
O1 C7 C8 F1 49.1(4)
C6 C7 C8 F1 170.6(3)
C9 C7 C8 F1 -67.7(4)
O1 C7 C8 F3 170.4(3)
C6 C7 C8 F3 -68.2(4)
C9 C7 C8 F3 53.5(4)
O1 C7 C9 F5 174.3(3)
C6 C7 C9 F5 54.5(4)
C8 C7 C9 F5 -67.8(4)
O1 C7 C9 F6 54.7(4)
C6 C7 C9 F6 -65.1(4)
C8 C7 C9 F6 172.6(3)
O1 C7 C9 F4 -64.1(4)
C6 C7 C9 F4 176.1(3)
C8 C7 C9 F4 53.8(4)
C15 C10 C11 C12 -0.3(6)
As1 C10 C11 C12 177.5(3)
C10 C11 C12 C13 -1.6(7)
C11 C12 C13 C14 1.5(7)
C12 C13 C14 C15 0.6(7)
C11 C10 C15 C14 2.4(5)
As1 C10 C15 C14 -175.6(3)
C11 C10 C15 C16 -177.1(3)
As1 C10 C15 C16 4.8(4)
C13 C14 C15 C10 -2.5(6)
C13 C14 C15 C16 177.0(4)
C10 C15 C16 O2 -0.6(4)
C14 C15 C16 O2 179.9(3)
C10 C15 C16 C18 117.2(4)
C14 C15 C16 C18 -62.3(5)
C10 C15 C16 C17 -119.2(3)
C14 C15 C16 C17 61.3(5)
O2 C16 C17 F8 -68.1(4)
C15 C16 C17 F8 52.1(4)
C18 C16 C17 F8 174.5(3)
O2 C16 C17 F7 50.9(5)
C15 C16 C17 F7 171.2(3)
C18 C16 C17 F7 -66.5(5)
O2 C16 C17 F9 171.0(4)
C15 C16 C17 F9 -68.7(5)
C18 C16 C17 F9 53.6(5)
O2 C16 C18 F12 58.0(4)
C15 C16 C18 F12 -61.8(4)
C17 C16 C18 F12 175.6(3)
O2 C16 C18 F11 178.2(4)
C15 C16 C18 F11 58.4(5)
C17 C16 C18 F11 -64.2(5)
O2 C16 C18 F10 -60.5(5)
C15 C16 C18 F10 179.8(4)
C17 C16 C18 F10 57.1(5)
As1 C19 C20 O3 -10.1(5)
As1 C19 C20 C21 172.1(2)
O3 C20 C21 C26 175.0(5)
C19 C20 C21 C26 -7.2(6)
O3 C20 C21 C22 -5.6(6)
C19 C20 C21 C22 172.2(4)
C26 C21 C22 C23 0.3(8)
C20 C21 C22 C23 -179.2(5)
C21 C22 C23 C24 0.6(9)
C22 C23 C24 C25 -1.4(10)
C23 C24 C25 C26 1.4(10)
C22 C21 C26 C25 -0.3(8)
C20 C21 C26 C25 179.2(5)
C24 C25 C26 C21 -0.6(9)
C15 C10 As1 O2 -5.6(3)
C11 C10 As1 O2 176.5(3)
C15 C10 As1 O1 172.7(2)
C11 C10 As1 O1 -5.3(3)
C15 C10 As1 C1 86.4(3)
C11 C10 As1 C1 -91.5(3)
C15 C10 As1 C19 -95.6(3)
C11 C10 As1 C19 86.4(3)
C6 C1 As1 O2 174.4(2)
C2 C1 As1 O2 -4.9(3)
C6 C1 As1 O1 -3.1(2)
C2 C1 As1 O1 177.5(3)
C6 C1 As1 C10 87.7(3)
C2 C1 As1 C10 -91.7(3)
C6 C1 As1 C19 -90.1(3)
C2 C1 As1 C19 90.6(3)
C20 C19 As1 O2 85.0(3)
C20 C19 As1 O1 -95.8(3)
C20 C19 As1 C10 170.5(2)
C20 C19 As1 C1 -11.6(3)
C6 C7 O1 As1 -2.5(3)
C8 C7 O1 As1 119.1(2)
C9 C7 O1 As1 -121.7(2)
O2 As1 O1 C7 -73(2)
C10 As1 O1 C7 -118.4(2)
C1 As1 O1 C7 3.2(2)
C19 As1 O1 C7 127.0(2)
C15 C16 O2 As1 -4.0(4)
C18 C16 O2 As1 -123.3(3)
C17 C16 O2 As1 116.3(3)
O1 As1 O2 C16 -40(2)
C10 As1 O2 C16 5.4(3)
C1 As1 O2 C16 -116.1(3)
C19 As1 O2 C16 119.9(3)
